data_7716089
loop_
_publ_author_name
'Depenbrock, Felix'
'Limpke, Thomas'
'Stammler, Anja'
'Oldengott, Jan'
'B&#xf6;gge, Hartmut'
'Glaser, Thorsten'

_publ_section_title
;
 Increasing the electron donation in a dinucleating ligand family:
 molecular and electronic structures in a series of
 Co<sup>II</sup>Co<sup>II</sup> complexes.
;
_journal_issue 22
_journal_name_full 'Dalton transactions (Cambridge, England : 2003)'
_journal_page_first 9554
_journal_page_last 9567
_journal_paper_doi 10.1039/d4dt00877d
_journal_volume 53
_journal_year 2024
_chemical_formula_moiety 'C28 H47 Co2 N12 O, 2(C24 H20 B), C F3 O3 S, 2(C2 H3 N)'
_chemical_formula_sum 'C81 H93 B2 Co2 F3 N14 O4 S'
_chemical_formula_weight 1555.23
_space_group_crystal_system triclinic
_space_group_IT_number 2
_space_group_name_Hall '-P 1'
_space_group_name_H-M_alt 'P -1'
_atom_sites_solution_hydrogens mixed
_atom_sites_solution_primary dual
_atom_sites_solution_secondary difmap
_audit_creation_date 2022-02-16
_audit_creation_method
;
Olex2 1.5-alpha
(compiled 2021.12.21 svn.raa29eb21 for OlexSys, GUI svn.r6440)
;
_audit_update_record
;
2024-03-18 deposited with the CCDC.	2024-05-16 downloaded from the CCDC.
;
_cell_angle_alpha 90.4780(10)
_cell_angle_beta 94.2380(10)
_cell_angle_gamma 105.7960(10)
_cell_formula_units_Z 2
_cell_length_a 13.3763(5)
_cell_length_b 15.5871(7)
_cell_length_c 19.1171(8)
_cell_measurement_reflns_used 9941
_cell_measurement_temperature 100(2)
_cell_measurement_theta_max 29.81
_cell_measurement_theta_min 2.36
_cell_volume 3823.2(3)
_computing_cell_refinement 'SAINT V8.40A (Bruker, 2019)'
_computing_data_collection 'APEX3 v2016.5-0 (Bruker AXS, 2016)'
_computing_data_reduction 'SAINT V8.40A (Bruker, 2019)'
_computing_molecular_graphics 'Olex2 1.5-alpha (Dolomanov et al., 2009)'
_computing_publication_material 'Olex2 1.5-alpha (Dolomanov et al., 2009)'
_computing_structure_refinement 'SHELXL 2018/3 (Sheldrick, 2015)'
_computing_structure_solution 'SHELXT 2018/1 (Sheldrick, 2015)'
_diffrn_ambient_temperature 100(2)
_diffrn_detector 'CCD area detector'
_diffrn_detector_area_resol_mean 7.9
_diffrn_detector_type 'Bruker APEX II area detector'
_diffrn_measured_fraction_theta_full 1.000
_diffrn_measured_fraction_theta_max 0.995
_diffrn_measurement_device '\k-geometry diffractometer'
_diffrn_measurement_device_type 'Bruker KAPPA APEX Duo'
_diffrn_measurement_method '\w and \f scans'
_diffrn_radiation_monochromator 'graphite monochromator'
_diffrn_radiation_probe x-ray
_diffrn_radiation_type MoK\a
_diffrn_radiation_wavelength 0.71073
_diffrn_reflns_av_R_equivalents 0.0387
_diffrn_reflns_av_unetI/netI 0.0212
_diffrn_reflns_Laue_measured_fraction_full 1.000
_diffrn_reflns_Laue_measured_fraction_max 0.995
_diffrn_reflns_limit_h_max 18
_diffrn_reflns_limit_h_min -18
_diffrn_reflns_limit_k_max 22
_diffrn_reflns_limit_k_min -21
_diffrn_reflns_limit_l_max 27
_diffrn_reflns_limit_l_min -26
_diffrn_reflns_number 237268
_diffrn_reflns_point_group_measured_fraction_full 1.000
_diffrn_reflns_point_group_measured_fraction_max 0.995
_diffrn_reflns_theta_full 25.242
_diffrn_reflns_theta_max 30.197
_diffrn_reflns_theta_min 1.358
_diffrn_source 'fine-focus sealed tube'
_diffrn_source_current 30.0
_diffrn_source_power 1.5
_diffrn_source_type 'Bruker KAPPA APEX Duo'
_diffrn_source_voltage 50.0
_diffrn_standards_decay_% 0
_diffrn_standards_interval_count 0
_diffrn_standards_interval_time 0
_diffrn_standards_number 0
_exptl_absorpt_coefficient_mu 0.529
_exptl_absorpt_correction_T_max 0.7460
_exptl_absorpt_correction_T_min 0.6866
_exptl_absorpt_correction_type multi-scan
_exptl_absorpt_process_details
;
SADABS-2016/2 (Bruker,2016/2) was used for absorption correction.
wR2(int) was 0.0493 before and 0.0430 after correction.
The Ratio of minimum to maximum transmission is 0.9204.
The \l/2 correction factor is 0.00150.
;
_exptl_crystal_colour green
_exptl_crystal_colour_primary green
_exptl_crystal_density_diffrn 1.351
_exptl_crystal_description plate
_exptl_crystal_F_000 1632
_exptl_crystal_size_max 0.5
_exptl_crystal_size_mid 0.25
_exptl_crystal_size_min 0.08
_refine_diff_density_max 0.573
_refine_diff_density_min -0.364
_refine_diff_density_rms 0.058
_refine_ls_extinction_method none
_refine_ls_goodness_of_fit_ref 1.018
_refine_ls_hydrogen_treatment mixed
_refine_ls_matrix_type full
_refine_ls_number_parameters 1019
_refine_ls_number_reflns 22561
_refine_ls_number_restraints 1
_refine_ls_restrained_S_all 1.018
_refine_ls_R_factor_all 0.0479
_refine_ls_R_factor_gt 0.0356
_refine_ls_shift/su_max 0.001
_refine_ls_shift/su_mean 0.000
_refine_ls_structure_factor_coef Fsqd
_refine_ls_weighting_details 'w=1/[\s^2^(Fo^2^)+(0.0482P)^2^+1.9996P] where P=(Fo^2^+2Fc^2^)/3'
_refine_ls_weighting_scheme calc
_refine_ls_wR_factor_gt 0.0894
_refine_ls_wR_factor_ref 0.0970
_reflns_Friedel_coverage 0.000
_reflns_number_gt 18521
_reflns_number_total 22561
_reflns_threshold_expression 'I > 2\s(I)'
_cod_data_source_file d4dt00877d2.cif
_cod_data_source_block g2794
_cod_depositor_comments 'Adding full bibliography for 7716081--7716089.cif.'
_cod_database_code 7716089
_shelx_shelxl_version_number 2018/3
_shelx_space_group_comment
;
The symmetry employed for this shelxl refinement is uniquely defined
by the following loop, which should always be used as a source of
symmetry information in preference to the above space-group names.
They are only intended as comments.
;
_shelx_estimated_absorpt_t_max 0.961
_shelx_estimated_absorpt_t_min 0.778
_olex2_refinement_description
;
1. Fixed Uiso
 At 1.2 times of:
  All C(H) groups, All C(H,H) groups
 At 1.5 times of:
  All C(H,H,H) groups
2. Restrained distances
 S1TB-C1TB \\sim S1T-C1T
 with sigma of 0.02
3. Uiso/Uaniso restraints and constraints
Uanis(C1T) = Uanis(C1TB)
Uanis(F3T) = Uanis(F2TB)
4. Others
 Sof(S1TB)=Sof(F2TB)=Sof(F3TB)=Sof(O2TB)=Sof(O3TB)=Sof(C1TB)=1-FVAR(1)
 Sof(S1T)=Sof(F2T)=Sof(F3T)=Sof(O2T)=Sof(O3T)=Sof(C1T)=FVAR(1)
5.a Secondary CH2 refined with riding coordinates:
 C1(H1A,H1B), C2(H2A,H2B), C3(H3A,H3B), C5(H5A,H5B), C25(H25A,H25B), C41(H41A,
 H41B), C42(H42A,H42B), C43(H43A,H43B), C45(H45A,H45B), C65(H65A,H65B)
5.b Aromatic/amide H refined with riding coordinates:
 C8(H8), C9(H9), C28(H28), C29(H29), C48(H48), C49(H49), C68(H68), C69(H69),
 C102(H102), C103(H103), C104(H104), C105(H105), C106(H106), C108(H108),
 C109(H109), C110(H110), C111(H111), C112(H112), C114(H114), C115(H115),
 C116(H116), C117(H117), C118(H118), C120(H120), C121(H121), C122(H122),
 C123(H123), C124(H124), C126(H126), C127(H127), C128(H128), C129(H129),
 C130(H130), C132(H132), C133(H133), C134(H134), C135(H135), C136(H136),
 C138(H138), C139(H139), C140(H140), C141(H141), C142(H142), C144(H144),
 C145(H145), C146(H146), C147(H147), C148(H148)
5.c Idealised Me refined as rotating group:
 C4(H4A,H4B,H4C), C17(H17A,H17B,H17C), C37(H37A,H37B,H37C), C44(H44A,H44B,
 H44C), C57(H57A,H57B,H57C), C77(H77A,H77B,H77C), C2S(H2SA,H2SB,H2SC), C4S(H4SA,
 H4SB,H4SC)
;
_olex2_submission_special_instructions 'No special instructions were received'

loop_
_space_group_symop_operation_xyz
'x, y, z'
'-x, -y, -z'

loop_
_atom_site_label
_atom_site_type_symbol
_atom_site_fract_x
_atom_site_fract_y
_atom_site_fract_z
_atom_site_U_iso_or_equiv
_atom_site_adp_type
_atom_site_occupancy
_atom_site_site_symmetry_order
_atom_site_calc_flag
_atom_site_refinement_flags_posn
_atom_site_refinement_flags_adp
_atom_site_refinement_flags_occupancy
_atom_site_disorder_assembly
_atom_site_disorder_group
Co1 Co 0.55125(2) 0.32612(2) 0.25252(2) 0.01465(4) Uani 1 1 d . . . . .
Co2 Co 0.33829(2) 0.12922(2) 0.20411(2) 0.01578(4) Uani 1 1 d . . . . .
O3 O 0.46262(7) 0.20417(6) 0.25935(5) 0.01948(19) Uani 1 1 d . . . . .
H3 H 0.4807(14) 0.1774(12) 0.2888(10) 0.021(4) Uiso 1 1 d . . . . .
N1 N 0.57179(8) 0.32325(7) 0.14219(6) 0.0173(2) Uani 1 1 d . . . . .
N2 N 0.64817(8) 0.47370(7) 0.23870(6) 0.0156(2) Uani 1 1 d . . . . .
N3 N 0.46604(8) 0.39961(7) 0.29509(6) 0.0157(2) Uani 1 1 d . . . . .
N4 N 0.68801(9) 0.33065(7) 0.30705(6) 0.0193(2) Uani 1 1 d . . . . .
N7 N 0.43751(9) 0.52566(7) 0.32880(6) 0.0172(2) Uani 1 1 d . . . . .
N27 N 0.84560(9) 0.40176(8) 0.35144(6) 0.0207(2) Uani 1 1 d . . . . .
N41 N 0.29275(9) 0.22616(7) 0.13986(6) 0.0181(2) Uani 1 1 d . . . . .
N42 N 0.19764(9) 0.03400(7) 0.13267(6) 0.0175(2) Uani 1 1 d . . . . .
N43 N 0.23263(9) 0.08266(7) 0.27260(6) 0.0181(2) Uani 1 1 d . . . . .
N44 N 0.40342(9) 0.04311(7) 0.15824(6) 0.0183(2) Uani 1 1 d . . . . .
N47 N 0.08588(9) -0.00363(7) 0.30619(6) 0.0187(2) Uani 1 1 d . . . . .
N67 N 0.41171(9) -0.05722(8) 0.07903(6) 0.0206(2) Uani 1 1 d . . . . .
C1 C 0.47527(10) 0.27208(9) 0.10010(7) 0.0194(2) Uani 1 1 d . . . . .
H1A H 0.463467 0.207597 0.108384 0.023 Uiso 1 1 calc R U . . .
H1B H 0.484332 0.281611 0.049559 0.023 Uiso 1 1 calc R U . . .
C2 C 0.60329(11) 0.41639(9) 0.11722(7) 0.0209(3) Uani 1 1 d . . . . .
H2A H 0.541406 0.439759 0.112141 0.025 Uiso 1 1 calc R U . . .
H2B H 0.630727 0.416439 0.070519 0.025 Uiso 1 1 calc R U . . .
C3 C 0.68575(10) 0.47680(9) 0.16767(7) 0.0197(2) Uani 1 1 d . . . . .
H3A H 0.750413 0.457342 0.169217 0.024 Uiso 1 1 calc R U . . .
H3B H 0.701970 0.538766 0.151217 0.024 Uiso 1 1 calc R U . . .
C4 C 0.65484(11) 0.27881(10) 0.13180(8) 0.0229(3) Uani 1 1 d . . . . .
H4A H 0.632080 0.216774 0.146227 0.034 Uiso 1 1 calc R U . . .
H4B H 0.718557 0.310212 0.160181 0.034 Uiso 1 1 calc R U . . .
H4C H 0.668718 0.280112 0.082146 0.034 Uiso 1 1 calc R U . . .
C5 C 0.58034(10) 0.53349(8) 0.24638(7) 0.0176(2) Uani 1 1 d . . . . .
H5A H 0.550409 0.545502 0.199777 0.021 Uiso 1 1 calc R U . . .
H5B H 0.621095 0.591004 0.268985 0.021 Uiso 1 1 calc R U . . .
C6 C 0.49557(10) 0.48785(8) 0.29067(6) 0.0151(2) Uani 1 1 d . . . . .
C8 C 0.36623(10) 0.45776(9) 0.35933(7) 0.0198(2) Uani 1 1 d . . . . .
H8 H 0.314849 0.464050 0.389229 0.024 Uiso 1 1 calc R U . . .
C9 C 0.38428(10) 0.38025(9) 0.33808(7) 0.0182(2) Uani 1 1 d . . . . .
H9 H 0.346876 0.322174 0.350674 0.022 Uiso 1 1 calc R U . . .
C17 C 0.44551(11) 0.62115(9) 0.33587(8) 0.0223(3) Uani 1 1 d . . . . .
H17A H 0.406021 0.638930 0.296003 0.033 Uiso 1 1 calc R U . . .
H17B H 0.518847 0.655457 0.336711 0.033 Uiso 1 1 calc R U . . .
H17C H 0.417013 0.632845 0.379617 0.033 Uiso 1 1 calc R U . . .
C25 C 0.73623(10) 0.49449(9) 0.29370(7) 0.0185(2) Uani 1 1 d . . . . .
H25A H 0.718089 0.525240 0.334433 0.022 Uiso 1 1 calc R U . . .
H25B H 0.798821 0.534429 0.275021 0.022 Uiso 1 1 calc R U . . .
C26 C 0.75821(10) 0.40936(9) 0.31597(7) 0.0175(2) Uani 1 1 d . . . . .
C28 C 0.83009(12) 0.31295(10) 0.36725(8) 0.0258(3) Uani 1 1 d . . . . .
H28 H 0.878006 0.287351 0.392661 0.031 Uiso 1 1 calc R U . . .
C29 C 0.73319(12) 0.26956(9) 0.33940(8) 0.0239(3) Uani 1 1 d . . . . .
H29 H 0.701350 0.207339 0.341677 0.029 Uiso 1 1 calc R U . . .
C37 C 0.94023(11) 0.47357(10) 0.37021(8) 0.0261(3) Uani 1 1 d . . . . .
H37A H 0.926903 0.512132 0.407110 0.039 Uiso 1 1 calc R U . . .
H37B H 0.960800 0.508763 0.328807 0.039 Uiso 1 1 calc R U . . .
H37C H 0.996413 0.447943 0.387305 0.039 Uiso 1 1 calc R U . . .
C41 C 0.38034(10) 0.30124(9) 0.11971(7) 0.0200(2) Uani 1 1 d . . . . .
H41A H 0.401919 0.345298 0.159340 0.024 Uiso 1 1 calc R U . . .
H41B H 0.355312 0.331237 0.079314 0.024 Uiso 1 1 calc R U . . .
C42 C 0.23406(11) 0.17819(9) 0.07511(7) 0.0204(3) Uani 1 1 d . . . . .
H42A H 0.282995 0.160092 0.045539 0.024 Uiso 1 1 calc R U . . .
H42B H 0.201908 0.218891 0.047835 0.024 Uiso 1 1 calc R U . . .
C43 C 0.14986(10) 0.09632(9) 0.09292(7) 0.0206(3) Uani 1 1 d . . . . .
H43A H 0.099671 0.114204 0.121484 0.025 Uiso 1 1 calc R U . . .
H43B H 0.111511 0.066211 0.049227 0.025 Uiso 1 1 calc R U . . .
C44 C 0.22362(11) 0.26682(10) 0.17843(8) 0.0233(3) Uani 1 1 d . . . . .
H44A H 0.263307 0.300981 0.219542 0.035 Uiso 1 1 calc R U . . .
H44B H 0.165242 0.219631 0.193681 0.035 Uiso 1 1 calc R U . . .
H44C H 0.196776 0.306646 0.147483 0.035 Uiso 1 1 calc R U . . .
C45 C 0.12433(11) -0.02134(9) 0.17985(7) 0.0200(2) Uani 1 1 d . . . . .
H45A H 0.134093 -0.082026 0.181685 0.024 Uiso 1 1 calc R U . . .
H45B H 0.051595 -0.026519 0.161723 0.024 Uiso 1 1 calc R U . . .
C46 C 0.14462(10) 0.02141(8) 0.25188(7) 0.0175(2) Uani 1 1 d . . . . .
C48 C 0.14000(11) 0.04327(9) 0.36526(7) 0.0217(3) Uani 1 1 d . . . . .
H48 H 0.118301 0.039048 0.411616 0.026 Uiso 1 1 calc R U . . .
C49 C 0.22997(11) 0.09639(9) 0.34410(7) 0.0202(2) Uani 1 1 d . . . . .
H49 H 0.282780 0.136610 0.373513 0.024 Uiso 1 1 calc R U . . .
C57 C -0.01432(12) -0.07083(10) 0.30515(8) 0.0262(3) Uani 1 1 d . . . . .
H57A H -0.003318 -0.127843 0.319930 0.039 Uiso 1 1 calc R U . . .
H57B H -0.048482 -0.077882 0.257496 0.039 Uiso 1 1 calc R U . . .
H57C H -0.058520 -0.051943 0.337343 0.039 Uiso 1 1 calc R U . . .
C65 C 0.23874(10) -0.02086(9) 0.08458(7) 0.0204(3) Uani 1 1 d . . . . .
H65A H 0.232737 -0.000334 0.035971 0.025 Uiso 1 1 calc R U . . .
H65B H 0.197711 -0.084081 0.085544 0.025 Uiso 1 1 calc R U . . .
C66 C 0.35041(10) -0.01241(8) 0.10721(7) 0.0177(2) Uani 1 1 d . . . . .
C68 C 0.50910(11) -0.02929(10) 0.11467(8) 0.0241(3) Uani 1 1 d . . . . .
H68 H 0.568288 -0.049561 0.106765 0.029 Uiso 1 1 calc R U . . .
C69 C 0.50350(11) 0.03276(9) 0.16316(8) 0.0216(3) Uani 1 1 d . . . . .
H69 H 0.559173 0.064174 0.195383 0.026 Uiso 1 1 calc R U . . .
C77 C 0.38284(13) -0.12216(10) 0.02075(8) 0.0269(3) Uani 1 1 d . . . . .
H77A H 0.321096 -0.114368 -0.006503 0.040 Uiso 1 1 calc R U . . .
H77B H 0.367304 -0.182547 0.038982 0.040 Uiso 1 1 calc R U . . .
H77C H 0.440692 -0.113265 -0.009452 0.040 Uiso 1 1 calc R U . . .
S1T S 0.82017(5) -0.03946(4) 0.10748(3) 0.02054(15) Uani 0.7119(19) 1 d D . P A 1
S1TB S 0.77849(14) -0.05720(11) 0.13211(9) 0.0261(4) Uani 0.2881(19) 1 d D . P A 2
F1T F 0.90205(9) 0.08134(8) 0.20587(6) 0.0471(3) Uani 1 1 d . . . . .
F2T F 0.74277(13) 0.01111(13) 0.21815(8) 0.0501(5) Uani 0.7119(19) 1 d . . P A 1
F2TB F 0.7650(9) 0.1024(7) 0.1613(4) 0.0487(6) Uani 0.2881(19) 1 d . . P A 2
F3T F 0.7761(3) 0.1104(2) 0.13785(11) 0.0487(6) Uani 0.7119(19) 1 d . . P A 1
F3TB F 0.8887(4) 0.0995(4) 0.0967(3) 0.083(2) Uani 0.2881(19) 1 d . . P A 2
O1T O 0.71670(8) -0.06579(9) 0.07028(6) 0.0332(3) Uani 1 1 d . . . . .
O2T O 0.8497(4) -0.1047(3) 0.14986(19) 0.0415(9) Uani 0.7119(19) 1 d . . P A 1
O2TB O 0.8677(8) -0.0892(8) 0.1273(5) 0.055(3) Uani 0.2881(19) 1 d . . P A 2
O3T O 0.89997(12) 0.00987(12) 0.06546(8) 0.0327(4) Uani 0.7119(19) 1 d . . P A 1
O3TB O 0.7207(4) -0.0844(3) 0.1910(2) 0.0384(11) Uani 0.2881(19) 1 d . . P A 2
C1T C 0.8107(2) 0.0467(2) 0.17146(14) 0.0322(6) Uani 0.7119(19) 1 d D . P A 1
C1TB C 0.8321(6) 0.0590(5) 0.1485(4) 0.0322(6) Uani 0.2881(19) 1 d D . P A 2
N1S N 0.25690(12) 0.39110(10) 0.97654(8) 0.0356(3) Uani 1 1 d . . . . .
C1S C 0.18756(12) 0.41565(10) 0.98900(8) 0.0262(3) Uani 1 1 d . . . . .
C2S C 0.10021(13) 0.44838(13) 1.00575(11) 0.0415(4) Uani 1 1 d . . . . .
H2SA H 0.036323 0.412144 0.980103 0.062 Uiso 1 1 calc R U . . .
H2SB H 0.112737 0.510672 0.992148 0.062 Uiso 1 1 calc R U . . .
H2SC H 0.092576 0.444439 1.056301 0.062 Uiso 1 1 calc R U . . .
N3S N 0.54444(13) 1.05874(10) 0.34056(8) 0.0388(3) Uani 1 1 d . . . . .
C3S C 0.54530(14) 0.98645(12) 0.33178(8) 0.0322(3) Uani 1 1 d . . . . .
C4S C 0.54601(16) 0.89415(12) 0.31804(10) 0.0393(4) Uani 1 1 d . . . . .
H4SA H 0.483033 0.853546 0.334428 0.059 Uiso 1 1 calc R U . . .
H4SB H 0.607728 0.882983 0.342959 0.059 Uiso 1 1 calc R U . . .
H4SC H 0.547731 0.884107 0.267524 0.059 Uiso 1 1 calc R U . . .
C101 C 0.28692(10) 0.22345(8) 0.51681(7) 0.0170(2) Uani 1 1 d . . . . .
C102 C 0.38316(10) 0.25868(9) 0.48868(7) 0.0205(3) Uani 1 1 d . . . . .
H102 H 0.403483 0.320297 0.478555 0.025 Uiso 1 1 calc R U . . .
C103 C 0.45041(11) 0.20687(10) 0.47491(8) 0.0257(3) Uani 1 1 d . . . . .
H103 H 0.514705 0.233616 0.455695 0.031 Uiso 1 1 calc R U . . .
C104 C 0.42387(12) 0.11686(11) 0.48912(8) 0.0271(3) Uani 1 1 d . . . . .
H104 H 0.469353 0.081477 0.479887 0.032 Uiso 1 1 calc R U . . .
C105 C 0.32903(12) 0.07924(10) 0.51724(8) 0.0243(3) Uani 1 1 d . . . . .
H105 H 0.309570 0.017627 0.527436 0.029 Uiso 1 1 calc R U . . .
C106 C 0.26278(11) 0.13142(9) 0.53045(7) 0.0202(2) Uani 1 1 d . . . . .
H106 H 0.198516 0.104024 0.549475 0.024 Uiso 1 1 calc R U . . .
C107 C 0.17532(10) 0.27466(8) 0.61361(7) 0.0162(2) Uani 1 1 d . . . . .
C108 C 0.24135(10) 0.25366(9) 0.66736(7) 0.0187(2) Uani 1 1 d . . . . .
H108 H 0.300256 0.235693 0.654925 0.022 Uiso 1 1 calc R U . . .
C109 C 0.22418(11) 0.25805(9) 0.73828(7) 0.0212(3) Uani 1 1 d . . . . .
H109 H 0.270865 0.243133 0.772896 0.025 Uiso 1 1 calc R U . . .
C110 C 0.13906(11) 0.28414(9) 0.75823(7) 0.0224(3) Uani 1 1 d . . . . .
H110 H 0.127261 0.287730 0.806431 0.027 Uiso 1 1 calc R U . . .
C111 C 0.07115(11) 0.30501(9) 0.70671(7) 0.0218(3) Uani 1 1 d . . . . .
H111 H 0.012180 0.322519 0.719624 0.026 Uiso 1 1 calc R U . . .
C112 C 0.08958(10) 0.30024(9) 0.63605(7) 0.0193(2) Uani 1 1 d . . . . .
H112 H 0.042276 0.314877 0.601731 0.023 Uiso 1 1 calc R U . . .
C113 C 0.23938(10) 0.38572(8) 0.51639(6) 0.0166(2) Uani 1 1 d . . . . .
C114 C 0.17296(10) 0.43287(9) 0.48514(7) 0.0191(2) Uani 1 1 d . . . . .
H114 H 0.105138 0.400261 0.466885 0.023 Uiso 1 1 calc R U . . .
C115 C 0.20202(11) 0.52553(9) 0.47966(8) 0.0221(3) Uani 1 1 d . . . . .
H115 H 0.154057 0.554473 0.458390 0.027 Uiso 1 1 calc R U . . .
C116 C 0.30107(11) 0.57563(9) 0.50527(7) 0.0226(3) Uani 1 1 d . . . . .
H116 H 0.321668 0.638600 0.501206 0.027 Uiso 1 1 calc R U . . .
C117 C 0.36920(11) 0.53161(9) 0.53692(7) 0.0221(3) Uani 1 1 d . . . . .
H117 H 0.437027 0.564605 0.554871 0.027 Uiso 1 1 calc R U . . .
C118 C 0.33811(11) 0.43898(9) 0.54237(7) 0.0196(2) Uani 1 1 d . . . . .
H118 H 0.385876 0.410596 0.564669 0.024 Uiso 1 1 calc R U . . .
C119 C 0.09708(10) 0.22831(8) 0.47850(7) 0.0173(2) Uani 1 1 d . . . . .
C120 C 0.00985(11) 0.16526(9) 0.50084(8) 0.0238(3) Uani 1 1 d . . . . .
H120 H 0.006374 0.154721 0.549594 0.029 Uiso 1 1 calc R U . . .
C121 C -0.07218(12) 0.11730(10) 0.45429(9) 0.0284(3) Uani 1 1 d . . . . .
H121 H -0.129695 0.074952 0.471638 0.034 Uiso 1 1 calc R U . . .
C122 C -0.06984(12) 0.13134(10) 0.38291(8) 0.0264(3) Uani 1 1 d . . . . .
H122 H -0.125414 0.098915 0.351047 0.032 Uiso 1 1 calc R U . . .
C123 C 0.01477(12) 0.19338(10) 0.35868(8) 0.0237(3) Uani 1 1 d . . . . .
H123 H 0.017396 0.203819 0.309872 0.028 Uiso 1 1 calc R U . . .
C124 C 0.09593(10) 0.24045(9) 0.40576(7) 0.0192(2) Uani 1 1 d . . . . .
H124 H 0.153084 0.282650 0.387889 0.023 Uiso 1 1 calc R U . . .
B1 B 0.20017(11) 0.27800(9) 0.53064(7) 0.0157(2) Uani 1 1 d . . . . .
C125 C 0.84824(10) 0.30027(9) 0.88694(7) 0.0179(2) Uani 1 1 d . . . . .
C126 C 0.92732(10) 0.25930(9) 0.87492(7) 0.0199(2) Uani 1 1 d . . . . .
H126 H 0.945590 0.255106 0.828174 0.024 Uiso 1 1 calc R U . . .
C127 C 0.98024(11) 0.22451(10) 0.92836(8) 0.0238(3) Uani 1 1 d . . . . .
H127 H 1.033741 0.198149 0.917720 0.029 Uiso 1 1 calc R U . . .
C128 C 0.95437(13) 0.22859(11) 0.99718(8) 0.0296(3) Uani 1 1 d . . . . .
H128 H 0.988975 0.204160 1.033821 0.036 Uiso 1 1 calc R U . . .
C129 C 0.87728(12) 0.26887(11) 1.01155(8) 0.0280(3) Uani 1 1 d . . . . .
H129 H 0.859032 0.272290 1.058375 0.034 Uiso 1 1 calc R U . . .
C130 C 0.82624(11) 0.30452(10) 0.95729(7) 0.0226(3) Uani 1 1 d . . . . .
H130 H 0.774628 0.332720 0.968602 0.027 Uiso 1 1 calc R U . . .
C131 C 0.67735(10) 0.34981(9) 0.84730(7) 0.0190(2) Uani 1 1 d . . . . .
C132 C 0.66705(11) 0.42427(10) 0.88531(7) 0.0226(3) Uani 1 1 d . . . . .
H132 H 0.724839 0.475826 0.890661 0.027 Uiso 1 1 calc R U . . .
C133 C 0.57569(12) 0.42559(11) 0.91543(8) 0.0270(3) Uani 1 1 d . . . . .
H133 H 0.573060 0.476841 0.941679 0.032 Uiso 1 1 calc R U . . .
C134 C 0.48856(12) 0.35259(12) 0.90735(8) 0.0299(3) Uani 1 1 d . . . . .
H134 H 0.426191 0.353318 0.927820 0.036 Uiso 1 1 calc R U . . .
C135 C 0.49433(12) 0.27855(11) 0.86881(9) 0.0291(3) Uani 1 1 d . . . . .
H135 H 0.435160 0.228280 0.862095 0.035 Uiso 1 1 calc R U . . .
C136 C 0.58689(11) 0.27772(10) 0.83984(8) 0.0245(3) Uani 1 1 d . . . . .
H136 H 0.588860 0.226047 0.813873 0.029 Uiso 1 1 calc R U . . .
C137 C 0.77550(10) 0.27942(9) 0.75109(7) 0.0192(2) Uani 1 1 d . . . . .
C138 C 0.79720(11) 0.31164(10) 0.68384(7) 0.0223(3) Uani 1 1 d . . . . .
H138 H 0.821619 0.374250 0.678481 0.027 Uiso 1 1 calc R U . . .
C139 C 0.78442(13) 0.25560(11) 0.62458(8) 0.0286(3) Uani 1 1 d . . . . .
H139 H 0.800303 0.280376 0.580168 0.034 Uiso 1 1 calc R U . . .
C140 C 0.74860(14) 0.16383(11) 0.63035(8) 0.0313(3) Uani 1 1 d . . . . .
H140 H 0.740021 0.125428 0.590195 0.038 Uiso 1 1 calc R U . . .
C141 C 0.72556(13) 0.12907(10) 0.69546(9) 0.0292(3) Uani 1 1 d . . . . .
H141 H 0.700303 0.066406 0.700150 0.035 Uiso 1 1 calc R U . . .
C142 C 0.73938(11) 0.18597(9) 0.75420(8) 0.0235(3) Uani 1 1 d . . . . .
H142 H 0.723689 0.160450 0.798395 0.028 Uiso 1 1 calc R U . . .
C143 C 0.86520(10) 0.44395(9) 0.80724(7) 0.0182(2) Uani 1 1 d . . . . .
C144 C 0.82661(11) 0.50525(9) 0.76761(8) 0.0223(3) Uani 1 1 d . . . . .
H144 H 0.755400 0.488084 0.750195 0.027 Uiso 1 1 calc R U . . .
C145 C 0.88723(12) 0.58962(10) 0.75259(8) 0.0254(3) Uani 1 1 d . . . . .
H145 H 0.857950 0.627534 0.723924 0.030 Uiso 1 1 calc R U . . .
C146 C 0.99058(12) 0.61866(10) 0.77941(9) 0.0273(3) Uani 1 1 d . . . . .
H146 H 1.031937 0.677057 0.770915 0.033 Uiso 1 1 calc R U . . .
C147 C 1.03187(12) 0.56055(10) 0.81879(9) 0.0275(3) Uani 1 1 d . . . . .
H147 H 1.102349 0.579213 0.837678 0.033 Uiso 1 1 calc R U . . .
C148 C 0.97070(11) 0.47454(9) 0.83102(8) 0.0223(3) Uani 1 1 d . . . . .
H148 H 1.002046 0.435272 0.856514 0.027 Uiso 1 1 calc R U . . .
B2 B 0.79100(11) 0.34375(10) 0.82214(8) 0.0174(3) Uani 1 1 d . . . . .

loop_
_atom_site_aniso_label
_atom_site_aniso_U_11
_atom_site_aniso_U_22
_atom_site_aniso_U_33
_atom_site_aniso_U_23
_atom_site_aniso_U_13
_atom_site_aniso_U_12
Co1 0.01434(8) 0.01304(8) 0.01596(8) -0.00030(6) 0.00172(6) 0.00262(6)
Co2 0.01435(8) 0.01419(8) 0.01836(8) -0.00150(6) -0.00058(6) 0.00369(6)
O3 0.0183(4) 0.0155(4) 0.0224(5) 0.0014(4) -0.0032(4) 0.0020(3)
N1 0.0162(5) 0.0162(5) 0.0184(5) -0.0003(4) 0.0023(4) 0.0022(4)
N2 0.0139(5) 0.0163(5) 0.0162(5) 0.0000(4) 0.0022(4) 0.0033(4)
N3 0.0156(5) 0.0154(5) 0.0155(5) 0.0006(4) 0.0026(4) 0.0029(4)
N4 0.0192(5) 0.0156(5) 0.0228(5) 0.0002(4) 0.0000(4) 0.0046(4)
N7 0.0177(5) 0.0180(5) 0.0169(5) -0.0002(4) 0.0003(4) 0.0069(4)
N27 0.0187(5) 0.0201(5) 0.0235(6) -0.0024(4) -0.0018(4) 0.0065(4)
N41 0.0165(5) 0.0170(5) 0.0200(5) -0.0023(4) -0.0021(4) 0.0045(4)
N42 0.0169(5) 0.0181(5) 0.0177(5) -0.0009(4) 0.0014(4) 0.0051(4)
N43 0.0180(5) 0.0167(5) 0.0187(5) -0.0032(4) -0.0006(4) 0.0037(4)
N44 0.0168(5) 0.0165(5) 0.0217(5) -0.0004(4) 0.0008(4) 0.0048(4)
N47 0.0209(5) 0.0151(5) 0.0185(5) 0.0004(4) 0.0011(4) 0.0024(4)
N67 0.0233(6) 0.0197(5) 0.0207(5) 0.0001(4) 0.0046(4) 0.0083(4)
C1 0.0200(6) 0.0177(6) 0.0180(6) -0.0015(5) 0.0005(5) 0.0015(5)
C2 0.0246(6) 0.0180(6) 0.0183(6) 0.0024(5) 0.0035(5) 0.0021(5)
C3 0.0185(6) 0.0183(6) 0.0209(6) 0.0017(5) 0.0064(5) 0.0012(5)
C4 0.0202(6) 0.0233(6) 0.0260(7) -0.0033(5) 0.0057(5) 0.0063(5)
C5 0.0170(6) 0.0147(5) 0.0216(6) 0.0026(4) 0.0037(5) 0.0046(4)
C6 0.0146(5) 0.0158(5) 0.0150(5) -0.0004(4) 0.0000(4) 0.0045(4)
C8 0.0178(6) 0.0245(6) 0.0175(6) 0.0012(5) 0.0031(5) 0.0061(5)
C9 0.0166(6) 0.0201(6) 0.0165(6) 0.0015(5) 0.0035(4) 0.0019(5)
C17 0.0249(7) 0.0189(6) 0.0259(7) -0.0009(5) 0.0010(5) 0.0110(5)
C25 0.0182(6) 0.0164(6) 0.0203(6) 0.0006(5) -0.0008(5) 0.0041(5)
C26 0.0154(6) 0.0180(6) 0.0196(6) -0.0003(5) 0.0017(4) 0.0053(5)
C28 0.0264(7) 0.0222(7) 0.0308(7) -0.0003(5) -0.0043(6) 0.0117(6)
C29 0.0267(7) 0.0175(6) 0.0284(7) 0.0011(5) -0.0020(6) 0.0085(5)
C37 0.0180(6) 0.0257(7) 0.0328(8) -0.0058(6) -0.0052(5) 0.0051(5)
C41 0.0193(6) 0.0165(6) 0.0228(6) 0.0012(5) -0.0023(5) 0.0037(5)
C42 0.0197(6) 0.0198(6) 0.0198(6) -0.0006(5) -0.0040(5) 0.0038(5)
C43 0.0167(6) 0.0203(6) 0.0241(6) -0.0015(5) -0.0042(5) 0.0053(5)
C44 0.0214(6) 0.0228(6) 0.0277(7) -0.0033(5) 0.0000(5) 0.0099(5)
C45 0.0196(6) 0.0179(6) 0.0199(6) -0.0021(5) 0.0016(5) 0.0007(5)
C46 0.0178(6) 0.0159(5) 0.0187(6) -0.0007(4) -0.0001(5) 0.0051(5)
C48 0.0278(7) 0.0186(6) 0.0177(6) -0.0016(5) 0.0007(5) 0.0049(5)
C49 0.0243(6) 0.0176(6) 0.0181(6) -0.0024(5) -0.0008(5) 0.0054(5)
C57 0.0271(7) 0.0211(6) 0.0245(7) 0.0031(5) 0.0041(5) -0.0043(5)
C65 0.0193(6) 0.0225(6) 0.0193(6) -0.0048(5) -0.0008(5) 0.0063(5)
C66 0.0195(6) 0.0156(5) 0.0184(6) 0.0016(4) 0.0033(5) 0.0050(5)
C68 0.0209(6) 0.0250(7) 0.0287(7) 0.0016(5) 0.0042(5) 0.0096(5)
C69 0.0175(6) 0.0215(6) 0.0267(7) 0.0018(5) 0.0013(5) 0.0070(5)
C77 0.0330(8) 0.0250(7) 0.0245(7) -0.0047(5) 0.0054(6) 0.0101(6)
S1T 0.0184(3) 0.0266(3) 0.0169(3) 0.00136(19) 0.0003(2) 0.0069(2)
S1TB 0.0204(7) 0.0350(7) 0.0236(7) -0.0003(6) 0.0038(6) 0.0080(6)
F1T 0.0423(6) 0.0460(6) 0.0479(6) -0.0173(5) -0.0158(5) 0.0091(5)
F2T 0.0417(9) 0.0806(13) 0.0294(8) -0.0124(8) 0.0119(6) 0.0171(8)
F2TB 0.0659(12) 0.0400(9) 0.0471(16) -0.0041(13) -0.0124(15) 0.0310(9)
F3T 0.0659(12) 0.0400(9) 0.0471(16) -0.0041(13) -0.0124(15) 0.0310(9)
F3TB 0.052(3) 0.079(4) 0.104(4) 0.058(3) 0.010(3) -0.007(3)
O1T 0.0202(5) 0.0503(7) 0.0271(5) -0.0080(5) 0.0009(4) 0.0069(5)
O2T 0.057(2) 0.0339(12) 0.0362(16) 0.0056(11) -0.0086(12) 0.0207(12)
O2TB 0.035(4) 0.064(7) 0.075(7) -0.032(5) -0.019(4) 0.034(4)
O3T 0.0211(7) 0.0489(10) 0.0240(7) 0.0016(7) 0.0036(6) 0.0018(7)
O3TB 0.039(2) 0.041(2) 0.033(2) 0.0107(18) 0.0066(18) 0.0038(19)
C1T 0.0328(14) 0.0464(13) 0.0217(14) -0.0062(12) -0.0023(10) 0.0197(11)
C1TB 0.0328(14) 0.0464(13) 0.0217(14) -0.0062(12) -0.0023(10) 0.0197(11)
N1S 0.0347(7) 0.0404(8) 0.0367(8) 0.0061(6) 0.0099(6) 0.0167(6)
C1S 0.0276(7) 0.0267(7) 0.0250(7) 0.0026(5) 0.0027(6) 0.0082(6)
C2S 0.0253(8) 0.0437(10) 0.0565(12) -0.0194(9) -0.0031(8) 0.0132(7)
N3S 0.0472(9) 0.0349(8) 0.0336(8) 0.0023(6) 0.0047(7) 0.0097(7)
C3S 0.0353(8) 0.0362(9) 0.0251(7) 0.0015(6) -0.0003(6) 0.0104(7)
C4S 0.0458(10) 0.0362(9) 0.0382(9) -0.0056(7) -0.0083(8) 0.0181(8)
C101 0.0176(6) 0.0171(6) 0.0144(5) -0.0007(4) -0.0007(4) 0.0021(4)
C102 0.0184(6) 0.0218(6) 0.0187(6) 0.0000(5) 0.0004(5) 0.0016(5)
C103 0.0185(6) 0.0321(7) 0.0260(7) -0.0007(6) 0.0021(5) 0.0059(6)
C104 0.0240(7) 0.0307(7) 0.0287(7) -0.0032(6) -0.0015(6) 0.0122(6)
C105 0.0261(7) 0.0203(6) 0.0265(7) -0.0011(5) -0.0009(5) 0.0073(5)
C106 0.0198(6) 0.0181(6) 0.0215(6) 0.0006(5) 0.0006(5) 0.0034(5)
C107 0.0162(5) 0.0123(5) 0.0177(6) 0.0013(4) 0.0017(4) -0.0003(4)
C108 0.0171(6) 0.0162(6) 0.0208(6) 0.0028(5) 0.0010(5) 0.0012(5)
C109 0.0209(6) 0.0200(6) 0.0188(6) 0.0039(5) -0.0009(5) -0.0004(5)
C110 0.0244(7) 0.0215(6) 0.0176(6) 0.0014(5) 0.0039(5) -0.0008(5)
C111 0.0212(6) 0.0192(6) 0.0237(6) 0.0018(5) 0.0058(5) 0.0025(5)
C112 0.0184(6) 0.0169(6) 0.0212(6) 0.0023(5) 0.0016(5) 0.0023(5)
C113 0.0182(6) 0.0157(5) 0.0141(5) 0.0000(4) 0.0029(4) 0.0013(4)
C114 0.0169(6) 0.0162(6) 0.0236(6) 0.0004(5) 0.0038(5) 0.0028(5)
C115 0.0225(6) 0.0161(6) 0.0289(7) 0.0011(5) 0.0056(5) 0.0064(5)
C116 0.0283(7) 0.0141(6) 0.0231(6) -0.0004(5) 0.0061(5) 0.0007(5)
C117 0.0229(6) 0.0186(6) 0.0189(6) -0.0014(5) 0.0000(5) -0.0038(5)
C118 0.0218(6) 0.0179(6) 0.0161(6) 0.0014(5) -0.0010(5) 0.0010(5)
C119 0.0180(6) 0.0136(5) 0.0197(6) 0.0003(4) -0.0002(5) 0.0037(4)
C120 0.0236(7) 0.0197(6) 0.0235(7) 0.0018(5) 0.0000(5) -0.0015(5)
C121 0.0213(7) 0.0212(7) 0.0364(8) -0.0005(6) -0.0023(6) -0.0036(5)
C122 0.0232(7) 0.0205(6) 0.0328(8) -0.0069(6) -0.0096(6) 0.0046(5)
C123 0.0276(7) 0.0234(6) 0.0208(6) -0.0032(5) -0.0050(5) 0.0102(5)
C124 0.0193(6) 0.0180(6) 0.0203(6) -0.0009(5) -0.0002(5) 0.0058(5)
B1 0.0162(6) 0.0134(6) 0.0157(6) 0.0015(5) 0.0004(5) 0.0010(5)
C125 0.0156(6) 0.0164(6) 0.0206(6) 0.0018(5) 0.0004(5) 0.0025(4)
C126 0.0185(6) 0.0189(6) 0.0217(6) 0.0000(5) 0.0002(5) 0.0047(5)
C127 0.0201(6) 0.0227(6) 0.0297(7) -0.0015(5) -0.0036(5) 0.0090(5)
C128 0.0301(8) 0.0346(8) 0.0262(7) 0.0030(6) -0.0062(6) 0.0146(6)
C129 0.0285(7) 0.0368(8) 0.0206(7) 0.0033(6) -0.0001(6) 0.0125(6)
C130 0.0200(6) 0.0279(7) 0.0215(6) 0.0031(5) 0.0013(5) 0.0091(5)
C131 0.0176(6) 0.0226(6) 0.0175(6) 0.0040(5) -0.0009(5) 0.0075(5)
C132 0.0200(6) 0.0267(7) 0.0227(6) 0.0021(5) -0.0007(5) 0.0095(5)
C133 0.0276(7) 0.0365(8) 0.0230(7) 0.0043(6) 0.0016(6) 0.0190(6)
C134 0.0219(7) 0.0462(9) 0.0277(7) 0.0149(7) 0.0061(6) 0.0180(7)
C135 0.0187(6) 0.0356(8) 0.0320(8) 0.0120(6) 0.0022(6) 0.0053(6)
C136 0.0213(6) 0.0267(7) 0.0252(7) 0.0046(5) 0.0014(5) 0.0060(5)
C137 0.0172(6) 0.0194(6) 0.0215(6) 0.0006(5) -0.0013(5) 0.0068(5)
C138 0.0243(7) 0.0222(6) 0.0215(6) 0.0012(5) 0.0008(5) 0.0086(5)
C139 0.0359(8) 0.0322(8) 0.0207(7) -0.0010(6) -0.0002(6) 0.0150(7)
C140 0.0396(9) 0.0304(8) 0.0268(7) -0.0092(6) -0.0068(6) 0.0172(7)
C141 0.0327(8) 0.0201(7) 0.0350(8) -0.0038(6) -0.0081(6) 0.0106(6)
C142 0.0253(7) 0.0201(6) 0.0250(7) 0.0018(5) -0.0028(5) 0.0072(5)
C143 0.0198(6) 0.0182(6) 0.0174(6) -0.0004(4) 0.0026(5) 0.0064(5)
C144 0.0213(6) 0.0218(6) 0.0241(6) 0.0011(5) 0.0003(5) 0.0069(5)
C145 0.0303(7) 0.0212(6) 0.0279(7) 0.0046(5) 0.0077(6) 0.0110(6)
C146 0.0272(7) 0.0188(6) 0.0367(8) 0.0020(6) 0.0128(6) 0.0047(5)
C147 0.0190(6) 0.0240(7) 0.0384(8) 0.0002(6) 0.0063(6) 0.0031(5)
C148 0.0187(6) 0.0223(6) 0.0268(7) 0.0016(5) 0.0034(5) 0.0065(5)
B2 0.0163(6) 0.0172(6) 0.0188(6) 0.0018(5) 0.0010(5) 0.0048(5)

loop_
_atom_type_symbol
_atom_type_description
_atom_type_scat_dispersion_real
_atom_type_scat_dispersion_imag
_atom_type_scat_source
C C 0.0033 0.0016 'International Tables Vol C Tables 4.2.6.8 and 6.1.1.4'
H H 0.0000 0.0000 'International Tables Vol C Tables 4.2.6.8 and 6.1.1.4'
B B 0.0013 0.0007 'International Tables Vol C Tables 4.2.6.8 and 6.1.1.4'
Co Co 0.3494 0.9721 'International Tables Vol C Tables 4.2.6.8 and 6.1.1.4'
F F 0.0171 0.0103 'International Tables Vol C Tables 4.2.6.8 and 6.1.1.4'
N N 0.0061 0.0033 'International Tables Vol C Tables 4.2.6.8 and 6.1.1.4'
O O 0.0106 0.0060 'International Tables Vol C Tables 4.2.6.8 and 6.1.1.4'
S S 0.1246 0.1234 'International Tables Vol C Tables 4.2.6.8 and 6.1.1.4'

loop_
_exptl_crystal_face_index_h
_exptl_crystal_face_index_k
_exptl_crystal_face_index_l
_exptl_crystal_face_perp_dist
-1.00 0.00 0.00 0.1240
-1.00 0.00 -1.00 0.1060
0.00 0.00 -1.00 0.0380
0.00 0.00 1.00 0.0200
0.00 -1.00 -1.00 0.1520
0.00 2.00 1.00 0.1810
0.00 -2.00 -1.00 0.1760
1.00 0.00 0.00 0.0960
1.00 1.00 -2.00 0.1250
1.00 -1.00 0.00 0.1910

loop_
_geom_angle_atom_site_label_1
_geom_angle_atom_site_label_2
_geom_angle_atom_site_label_3
_geom_angle
_geom_angle_site_symmetry_1
_geom_angle_site_symmetry_3
_geom_angle_publ_flag
O3 Co1 N1 98.32(4) . . ?
O3 Co1 N2 175.98(4) . . ?
O3 Co1 N3 102.31(4) . . ?
O3 Co1 N4 106.24(4) . . ?
N1 Co1 N2 79.67(4) . . ?
N3 Co1 N1 122.73(4) . . ?
N3 Co1 N2 76.11(4) . . ?
N4 Co1 N1 109.04(5) . . ?
N4 Co1 N2 77.75(4) . . ?
N4 Co1 N3 115.10(4) . . ?
O3 Co2 N41 101.42(4) . . ?
O3 Co2 N42 175.43(4) . . ?
O3 Co2 N43 106.13(4) . . ?
O3 Co2 N44 99.46(4) . . ?
N41 Co2 N42 80.08(4) . . ?
N43 Co2 N41 110.24(5) . . ?
N43 Co2 N42 77.18(4) . . ?
N43 Co2 N44 118.51(5) . . ?
N44 Co2 N41 118.01(5) . . ?
N44 Co2 N42 76.08(4) . . ?
Co1 O3 Co2 134.73(6) . . ?
Co1 O3 H3 114.7(14) . . ?
Co2 O3 H3 110.5(14) . . ?
C1 N1 Co1 112.42(8) . . ?
C2 N1 Co1 109.23(8) . . ?
C2 N1 C1 109.17(10) . . ?
C4 N1 Co1 108.00(8) . . ?
C4 N1 C1 107.97(10) . . ?
C4 N1 C2 110.02(10) . . ?
C3 N2 Co1 106.03(7) . . ?
C3 N2 C5 111.77(10) . . ?
C3 N2 C25 111.30(10) . . ?
C5 N2 Co1 109.13(7) . . ?
C5 N2 C25 110.86(10) . . ?
C25 N2 Co1 107.53(8) . . ?
C6 N3 Co1 119.37(9) . . ?
C6 N3 C9 106.25(11) . . ?
C9 N3 Co1 133.88(9) . . ?
C26 N4 Co1 117.69(9) . . ?
C26 N4 C29 106.07(11) . . ?
C29 N4 Co1 136.23(9) . . ?
C6 N7 C8 107.52(11) . . ?
C6 N7 C17 126.83(11) . . ?
C8 N7 C17 125.63(11) . . ?
C26 N27 C28 107.34(12) . . ?
C26 N27 C37 126.78(12) . . ?
C28 N27 C37 125.88(12) . . ?
C41 N41 Co2 114.96(8) . . ?
C41 N41 C42 109.29(11) . . ?
C42 N41 Co2 107.26(8) . . ?
C44 N41 Co2 109.20(8) . . ?
C44 N41 C41 106.49(10) . . ?
C44 N41 C42 109.58(10) . . ?
C43 N42 Co2 104.22(8) . . ?
C45 N42 Co2 107.85(8) . . ?
C45 N42 C43 111.63(10) . . ?
C65 N42 Co2 109.54(8) . . ?
C65 N42 C43 110.96(10) . . ?
C65 N42 C45 112.26(10) . . ?
C46 N43 Co2 119.86(9) . . ?
C46 N43 C49 106.23(11) . . ?
C49 N43 Co2 133.81(9) . . ?
C66 N44 Co2 120.27(9) . . ?
C66 N44 C69 106.33(11) . . ?
C69 N44 Co2 133.03(9) . . ?
C46 N47 C48 107.50(11) . . ?
C46 N47 C57 127.22(11) . . ?
C48 N47 C57 125.22(12) . . ?
C66 N67 C68 107.62(11) . . ?
C66 N67 C77 127.06(12) . . ?
C68 N67 C77 125.31(12) . . ?
N1 C1 H1A 109.4 . . ?
N1 C1 H1B 109.4 . . ?
N1 C1 C41 111.19(10) . . ?
H1A C1 H1B 108.0 . . ?
C41 C1 H1A 109.4 . . ?
C41 C1 H1B 109.4 . . ?
N1 C2 H2A 109.3 . . ?
N1 C2 H2B 109.3 . . ?
N1 C2 C3 111.52(11) . . ?
H2A C2 H2B 108.0 . . ?
C3 C2 H2A 109.3 . . ?
C3 C2 H2B 109.3 . . ?
N2 C3 C2 110.04(10) . . ?
N2 C3 H3A 109.7 . . ?
N2 C3 H3B 109.7 . . ?
C2 C3 H3A 109.7 . . ?
C2 C3 H3B 109.7 . . ?
H3A C3 H3B 108.2 . . ?
N1 C4 H4A 109.5 . . ?
N1 C4 H4B 109.5 . . ?
N1 C4 H4C 109.5 . . ?
H4A C4 H4B 109.5 . . ?
H4A C4 H4C 109.5 . . ?
H4B C4 H4C 109.5 . . ?
N2 C5 H5A 110.2 . . ?
N2 C5 H5B 110.2 . . ?
N2 C5 C6 107.55(10) . . ?
H5A C5 H5B 108.5 . . ?
C6 C5 H5A 110.2 . . ?
C6 C5 H5B 110.2 . . ?
N3 C6 N7 110.84(11) . . ?
N3 C6 C5 121.64(11) . . ?
N7 C6 C5 127.49(11) . . ?
N7 C8 H8 126.8 . . ?
C9 C8 N7 106.39(11) . . ?
C9 C8 H8 126.8 . . ?
N3 C9 H9 125.5 . . ?
C8 C9 N3 109.00(11) . . ?
C8 C9 H9 125.5 . . ?
N7 C17 H17A 109.5 . . ?
N7 C17 H17B 109.5 . . ?
N7 C17 H17C 109.5 . . ?
H17A C17 H17B 109.5 . . ?
H17A C17 H17C 109.5 . . ?
H17B C17 H17C 109.5 . . ?
N2 C25 H25A 109.9 . . ?
N2 C25 H25B 109.9 . . ?
N2 C25 C26 108.79(10) . . ?
H25A C25 H25B 108.3 . . ?
C26 C25 H25A 109.9 . . ?
C26 C25 H25B 109.9 . . ?
N4 C26 N27 111.03(12) . . ?
N4 C26 C25 122.80(11) . . ?
N27 C26 C25 125.99(12) . . ?
N27 C28 H28 126.7 . . ?
C29 C28 N27 106.56(12) . . ?
C29 C28 H28 126.7 . . ?
N4 C29 H29 125.5 . . ?
C28 C29 N4 108.98(12) . . ?
C28 C29 H29 125.5 . . ?
N27 C37 H37A 109.5 . . ?
N27 C37 H37B 109.5 . . ?
N27 C37 H37C 109.5 . . ?
H37A C37 H37B 109.5 . . ?
H37A C37 H37C 109.5 . . ?
H37B C37 H37C 109.5 . . ?
N41 C41 C1 113.58(11) . . ?
N41 C41 H41A 108.9 . . ?
N41 C41 H41B 108.9 . . ?
C1 C41 H41A 108.9 . . ?
C1 C41 H41B 108.9 . . ?
H41A C41 H41B 107.7 . . ?
N41 C42 H42A 109.4 . . ?
N41 C42 H42B 109.4 . . ?
N41 C42 C43 111.27(11) . . ?
H42A C42 H42B 108.0 . . ?
C43 C42 H42A 109.4 . . ?
C43 C42 H42B 109.4 . . ?
N42 C43 C42 109.75(11) . . ?
N42 C43 H43A 109.7 . . ?
N42 C43 H43B 109.7 . . ?
C42 C43 H43A 109.7 . . ?
C42 C43 H43B 109.7 . . ?
H43A C43 H43B 108.2 . . ?
N41 C44 H44A 109.5 . . ?
N41 C44 H44B 109.5 . . ?
N41 C44 H44C 109.5 . . ?
H44A C44 H44B 109.5 . . ?
H44A C44 H44C 109.5 . . ?
H44B C44 H44C 109.5 . . ?
N42 C45 H45A 109.9 . . ?
N42 C45 H45B 109.9 . . ?
N42 C45 C46 109.14(10) . . ?
H45A C45 H45B 108.3 . . ?
C46 C45 H45A 109.9 . . ?
C46 C45 H45B 109.9 . . ?
N43 C46 N47 110.69(11) . . ?
N43 C46 C45 122.71(12) . . ?
N47 C46 C45 126.04(12) . . ?
N47 C48 H48 126.7 . . ?
C49 C48 N47 106.55(12) . . ?
C49 C48 H48 126.7 . . ?
N43 C49 H49 125.5 . . ?
C48 C49 N43 109.03(12) . . ?
C48 C49 H49 125.5 . . ?
N47 C57 H57A 109.5 . . ?
N47 C57 H57B 109.5 . . ?
N47 C57 H57C 109.5 . . ?
H57A C57 H57B 109.5 . . ?
H57A C57 H57C 109.5 . . ?
H57B C57 H57C 109.5 . . ?
N42 C65 H65A 109.8 . . ?
N42 C65 H65B 109.8 . . ?
N42 C65 C66 109.16(10) . . ?
H65A C65 H65B 108.3 . . ?
C66 C65 H65A 109.8 . . ?
C66 C65 H65B 109.8 . . ?
N44 C66 N67 110.58(12) . . ?
N44 C66 C65 123.22(12) . . ?
N67 C66 C65 126.19(12) . . ?
N67 C68 H68 126.8 . . ?
C69 C68 N67 106.35(12) . . ?
C69 C68 H68 126.8 . . ?
N44 C69 H69 125.4 . . ?
C68 C69 N44 109.11(12) . . ?
C68 C69 H69 125.4 . . ?
N67 C77 H77A 109.5 . . ?
N67 C77 H77B 109.5 . . ?
N67 C77 H77C 109.5 . . ?
H77A C77 H77B 109.5 . . ?
H77A C77 H77C 109.5 . . ?
H77B C77 H77C 109.5 . . ?
O1T S1T C1T 103.38(11) . . ?
O2T S1T O1T 117.0(2) . . ?
O2T S1T O3T 114.5(2) . . ?
O2T S1T C1T 103.9(2) . . ?
O3T S1T O1T 113.51(9) . . ?
O3T S1T C1T 102.01(13) . . ?
O1T S1TB O2TB 113.7(5) . . ?
O1T S1TB O3TB 113.0(2) . . ?
O1T S1TB C1TB 106.0(3) . . ?
O2TB S1TB C1TB 103.4(6) . . ?
O3TB S1TB O2TB 116.0(5) . . ?
O3TB S1TB C1TB 103.0(3) . . ?
F1T C1T S1T 109.96(18) . . ?
F1T C1T F2T 108.0(2) . . ?
F1T C1T F3T 110.9(3) . . ?
F2T C1T S1T 110.5(2) . . ?
F2T C1T F3T 107.8(3) . . ?
F3T C1T S1T 109.7(2) . . ?
F1T C1TB S1TB 114.9(5) . . ?
F2TB C1TB S1TB 114.9(7) . . ?
F2TB C1TB F1T 102.2(6) . . ?
F2TB C1TB F3TB 108.5(7) . . ?
F3TB C1TB S1TB 112.9(6) . . ?
F3TB C1TB F1T 102.1(6) . . ?
N1S C1S C2S 178.93(19) . . ?
C1S C2S H2SA 109.5 . . ?
C1S C2S H2SB 109.5 . . ?
C1S C2S H2SC 109.5 . . ?
H2SA C2S H2SB 109.5 . . ?
H2SA C2S H2SC 109.5 . . ?
H2SB C2S H2SC 109.5 . . ?
N3S C3S C4S 178.12(18) . . ?
C3S C4S H4SA 109.5 . . ?
C3S C4S H4SB 109.5 . . ?
C3S C4S H4SC 109.5 . . ?
H4SA C4S H4SB 109.5 . . ?
H4SA C4S H4SC 109.5 . . ?
H4SB C4S H4SC 109.5 . . ?
C102 C101 C106 115.00(12) . . ?
C102 C101 B1 126.06(11) . . ?
C106 C101 B1 118.86(11) . . ?
C101 C102 H102 118.6 . . ?
C103 C102 C101 122.76(13) . . ?
C103 C102 H102 118.6 . . ?
C102 C103 H103 119.8 . . ?
C104 C103 C102 120.44(14) . . ?
C104 C103 H103 119.8 . . ?
C103 C104 H104 120.7 . . ?
C103 C104 C105 118.64(14) . . ?
C105 C104 H104 120.7 . . ?
C104 C105 H105 119.8 . . ?
C106 C105 C104 120.34(13) . . ?
C106 C105 H105 119.8 . . ?
C101 C106 H106 118.6 . . ?
C105 C106 C101 122.83(13) . . ?
C105 C106 H106 118.6 . . ?
C108 C107 C112 115.30(12) . . ?
C108 C107 B1 123.19(11) . . ?
C112 C107 B1 121.31(11) . . ?
C107 C108 H108 118.6 . . ?
C109 C108 C107 122.84(13) . . ?
C109 C108 H108 118.6 . . ?
C108 C109 H109 120.0 . . ?
C110 C109 C108 120.05(13) . . ?
C110 C109 H109 120.0 . . ?
C109 C110 H110 120.5 . . ?
C109 C110 C111 119.09(13) . . ?
C111 C110 H110 120.5 . . ?
C110 C111 H111 120.0 . . ?
C110 C111 C112 120.06(13) . . ?
C112 C111 H111 120.0 . . ?
C107 C112 H112 118.7 . . ?
C111 C112 C107 122.67(13) . . ?
C111 C112 H112 118.7 . . ?
C114 C113 C118 114.90(12) . . ?
C114 C113 B1 122.61(11) . . ?
C118 C113 B1 122.07(11) . . ?
C113 C114 H114 118.5 . . ?
C115 C114 C113 123.02(13) . . ?
C115 C114 H114 118.5 . . ?
C114 C115 H115 119.9 . . ?
C116 C115 C114 120.22(13) . . ?
C116 C115 H115 119.9 . . ?
C115 C116 H116 120.7 . . ?
C117 C116 C115 118.64(12) . . ?
C117 C116 H116 120.7 . . ?
C116 C117 H117 119.9 . . ?
C116 C117 C118 120.13(13) . . ?
C118 C117 H117 119.9 . . ?
C113 C118 H118 118.5 . . ?
C117 C118 C113 123.09(13) . . ?
C117 C118 H118 118.5 . . ?
C120 C119 C124 115.16(12) . . ?
C120 C119 B1 123.82(12) . . ?
C124 C119 B1 120.72(11) . . ?
C119 C120 H120 118.7 . . ?
C121 C120 C119 122.65(14) . . ?
C121 C120 H120 118.7 . . ?
C120 C121 H121 119.9 . . ?
C122 C121 C120 120.17(14) . . ?
C122 C121 H121 119.9 . . ?
C121 C122 H122 120.5 . . ?
C121 C122 C123 119.01(13) . . ?
C123 C122 H122 120.5 . . ?
C122 C123 H123 120.0 . . ?
C122 C123 C124 120.08(13) . . ?
C124 C123 H123 120.0 . . ?
C119 C124 H124 118.5 . . ?
C123 C124 C119 122.93(13) . . ?
C123 C124 H124 118.5 . . ?
C107 B1 C101 110.59(10) . . ?
C107 B1 C113 103.34(10) . . ?
C113 B1 C101 114.35(10) . . ?
C119 B1 C101 105.05(10) . . ?
C119 B1 C107 112.32(10) . . ?
C119 B1 C113 111.41(10) . . ?
C126 C125 B2 121.25(12) . . ?
C130 C125 C126 115.04(12) . . ?
C130 C125 B2 123.65(12) . . ?
C125 C126 H126 118.4 . . ?
C127 C126 C125 123.20(13) . . ?
C127 C126 H126 118.4 . . ?
C126 C127 H127 120.1 . . ?
C128 C127 C126 119.77(13) . . ?
C128 C127 H127 120.1 . . ?
C127 C128 H128 120.5 . . ?
C129 C128 C127 119.02(14) . . ?
C129 C128 H128 120.5 . . ?
C128 C129 H129 119.9 . . ?
C128 C129 C130 120.27(14) . . ?
C130 C129 H129 119.9 . . ?
C125 C130 H130 118.7 . . ?
C129 C130 C125 122.68(13) . . ?
C129 C130 H130 118.7 . . ?
C132 C131 B2 121.99(12) . . ?
C136 C131 C132 114.76(13) . . ?
C136 C131 B2 122.85(12) . . ?
C131 C132 H132 118.6 . . ?
C133 C132 C131 122.81(14) . . ?
C133 C132 H132 118.6 . . ?
C132 C133 H133 119.8 . . ?
C134 C133 C132 120.49(15) . . ?
C134 C133 H133 119.8 . . ?
C133 C134 H134 120.7 . . ?
C135 C134 C133 118.68(14) . . ?
C135 C134 H134 120.7 . . ?
C134 C135 H135 119.9 . . ?
C134 C135 C136 120.16(15) . . ?
C136 C135 H135 119.9 . . ?
C131 C136 H136 118.5 . . ?
C135 C136 C131 123.07(15) . . ?
C135 C136 H136 118.5 . . ?
C138 C137 C142 114.81(13) . . ?
C138 C137 B2 123.97(12) . . ?
C142 C137 B2 121.21(12) . . ?
C137 C138 H138 118.6 . . ?
C139 C138 C137 122.83(14) . . ?
C139 C138 H138 118.6 . . ?
C138 C139 H139 119.9 . . ?
C140 C139 C138 120.20(14) . . ?
C140 C139 H139 119.9 . . ?
C139 C140 H140 120.5 . . ?
C141 C140 C139 119.01(14) . . ?
C141 C140 H140 120.5 . . ?
C140 C141 H141 120.0 . . ?
C140 C141 C142 120.05(14) . . ?
C142 C141 H141 120.0 . . ?
C137 C142 H142 118.5 . . ?
C141 C142 C137 123.10(14) . . ?
C141 C142 H142 118.5 . . ?
C144 C143 B2 121.63(12) . . ?
C148 C143 C144 114.67(12) . . ?
C148 C143 B2 123.69(12) . . ?
C143 C144 H144 118.3 . . ?
C145 C144 C143 123.38(13) . . ?
C145 C144 H144 118.3 . . ?
C144 C145 H145 119.9 . . ?
C146 C145 C144 120.12(14) . . ?
C146 C145 H145 119.9 . . ?
C145 C146 H146 120.8 . . ?
C147 C146 C145 118.45(14) . . ?
C147 C146 H146 120.8 . . ?
C146 C147 H147 119.7 . . ?
C146 C147 C148 120.56(14) . . ?
C148 C147 H147 119.7 . . ?
C143 C148 H148 118.6 . . ?
C147 C148 C143 122.72(13) . . ?
C147 C148 H148 118.6 . . ?
C131 B2 C125 107.40(10) . . ?
C137 B2 C125 109.11(10) . . ?
C137 B2 C131 111.12(11) . . ?
C143 B2 C125 108.99(10) . . ?
C143 B2 C131 110.43(11) . . ?
C143 B2 C137 109.71(11) . . ?

loop_
_geom_bond_atom_site_label_1
_geom_bond_atom_site_label_2
_geom_bond_distance
_geom_bond_site_symmetry_2
_geom_bond_publ_flag
Co1 O3 1.9586(10) . ?
Co1 N1 2.1488(11) . ?
Co1 N2 2.3407(11) . ?
Co1 N3 2.0263(11) . ?
Co1 N4 2.0210(12) . ?
Co2 O3 1.9769(10) . ?
Co2 N41 2.1411(11) . ?
Co2 N42 2.3820(11) . ?
Co2 N43 1.9924(12) . ?
Co2 N44 2.0148(11) . ?
O3 H3 0.767(19) . ?
N1 C1 1.4919(17) . ?
N1 C2 1.4905(17) . ?
N1 C4 1.4840(17) . ?
N2 C3 1.4791(17) . ?
N2 C5 1.4803(16) . ?
N2 C25 1.4837(16) . ?
N3 C6 1.3288(16) . ?
N3 C9 1.3855(16) . ?
N4 C26 1.3274(17) . ?
N4 C29 1.3864(17) . ?
N7 C6 1.3444(16) . ?
N7 C8 1.3831(17) . ?
N7 C17 1.4673(17) . ?
N27 C26 1.3416(17) . ?
N27 C28 1.3822(18) . ?
N27 C37 1.4625(18) . ?
N41 C41 1.4894(17) . ?
N41 C42 1.4931(17) . ?
N41 C44 1.4874(17) . ?
N42 C43 1.4859(17) . ?
N42 C45 1.4840(17) . ?
N42 C65 1.4821(17) . ?
N43 C46 1.3294(16) . ?
N43 C49 1.3864(17) . ?
N44 C66 1.3239(17) . ?
N44 C69 1.3878(17) . ?
N47 C46 1.3446(17) . ?
N47 C48 1.3824(17) . ?
N47 C57 1.4579(17) . ?
N67 C66 1.3496(17) . ?
N67 C68 1.3806(19) . ?
N67 C77 1.4559(18) . ?
C1 H1A 0.9900 . ?
C1 H1B 0.9900 . ?
C1 C41 1.5301(19) . ?
C2 H2A 0.9900 . ?
C2 H2B 0.9900 . ?
C2 C3 1.5152(19) . ?
C3 H3A 0.9900 . ?
C3 H3B 0.9900 . ?
C4 H4A 0.9800 . ?
C4 H4B 0.9800 . ?
C4 H4C 0.9800 . ?
C5 H5A 0.9900 . ?
C5 H5B 0.9900 . ?
C5 C6 1.4905(17) . ?
C8 H8 0.9500 . ?
C8 C9 1.3596(19) . ?
C9 H9 0.9500 . ?
C17 H17A 0.9800 . ?
C17 H17B 0.9800 . ?
C17 H17C 0.9800 . ?
C25 H25A 0.9900 . ?
C25 H25B 0.9900 . ?
C25 C26 1.4938(18) . ?
C28 H28 0.9500 . ?
C28 C29 1.355(2) . ?
C29 H29 0.9500 . ?
C37 H37A 0.9800 . ?
C37 H37B 0.9800 . ?
C37 H37C 0.9800 . ?
C41 H41A 0.9900 . ?
C41 H41B 0.9900 . ?
C42 H42A 0.9900 . ?
C42 H42B 0.9900 . ?
C42 C43 1.5148(19) . ?
C43 H43A 0.9900 . ?
C43 H43B 0.9900 . ?
C44 H44A 0.9800 . ?
C44 H44B 0.9800 . ?
C44 H44C 0.9800 . ?
C45 H45A 0.9900 . ?
C45 H45B 0.9900 . ?
C45 C46 1.4983(18) . ?
C48 H48 0.9500 . ?
C48 C49 1.354(2) . ?
C49 H49 0.9500 . ?
C57 H57A 0.9800 . ?
C57 H57B 0.9800 . ?
C57 H57C 0.9800 . ?
C65 H65A 0.9900 . ?
C65 H65B 0.9900 . ?
C65 C66 1.4940(18) . ?
C68 H68 0.9500 . ?
C68 C69 1.355(2) . ?
C69 H69 0.9500 . ?
C77 H77A 0.9800 . ?
C77 H77B 0.9800 . ?
C77 H77C 0.9800 . ?
S1T O1T 1.4595(12) . ?
S1T O2T 1.426(4) . ?
S1T O3T 1.4374(17) . ?
S1T C1T 1.845(3) . ?
S1TB O1T 1.3751(18) . ?
S1TB O2TB 1.422(10) . ?
S1TB O3TB 1.416(5) . ?
S1TB C1TB 1.772(8) . ?
F1T C1T 1.317(3) . ?
F1T C1TB 1.365(8) . ?
F2T C1T 1.335(3) . ?
F2TB C1TB 1.298(13) . ?
F3T C1T 1.353(4) . ?
F3TB C1TB 1.346(9) . ?
N1S C1S 1.135(2) . ?
C1S C2S 1.451(2) . ?
C2S H2SA 0.9800 . ?
C2S H2SB 0.9800 . ?
C2S H2SC 0.9800 . ?
N3S C3S 1.141(2) . ?
C3S C4S 1.463(2) . ?
C4S H4SA 0.9800 . ?
C4S H4SB 0.9800 . ?
C4S H4SC 0.9800 . ?
C101 C102 1.4037(18) . ?
C101 C106 1.4130(18) . ?
C101 B1 1.649(2) . ?
C102 H102 0.9500 . ?
C102 C103 1.399(2) . ?
C103 H103 0.9500 . ?
C103 C104 1.385(2) . ?
C104 H104 0.9500 . ?
C104 C105 1.394(2) . ?
C105 H105 0.9500 . ?
C105 C106 1.390(2) . ?
C106 H106 0.9500 . ?
C107 C108 1.4044(18) . ?
C107 C112 1.4062(18) . ?
C107 B1 1.6428(19) . ?
C108 H108 0.9500 . ?
C108 C109 1.3959(19) . ?
C109 H109 0.9500 . ?
C109 C110 1.386(2) . ?
C110 H110 0.9500 . ?
C110 C111 1.391(2) . ?
C111 H111 0.9500 . ?
C111 C112 1.3959(19) . ?
C112 H112 0.9500 . ?
C113 C114 1.4037(18) . ?
C113 C118 1.4068(18) . ?
C113 B1 1.6487(19) . ?
C114 H114 0.9500 . ?
C114 C115 1.3968(18) . ?
C115 H115 0.9500 . ?
C115 C116 1.393(2) . ?
C116 H116 0.9500 . ?
C116 C117 1.390(2) . ?
C117 H117 0.9500 . ?
C117 C118 1.3966(18) . ?
C118 H118 0.9500 . ?
C119 C120 1.4022(18) . ?
C119 C124 1.4046(18) . ?
C119 B1 1.6422(19) . ?
C120 H120 0.9500 . ?
C120 C121 1.398(2) . ?
C121 H121 0.9500 . ?
C121 C122 1.385(2) . ?
C122 H122 0.9500 . ?
C122 C123 1.386(2) . ?
C123 H123 0.9500 . ?
C123 C124 1.3920(19) . ?
C124 H124 0.9500 . ?
C125 C126 1.4075(18) . ?
C125 C130 1.4026(19) . ?
C125 B2 1.6541(19) . ?
C126 H126 0.9500 . ?
C126 C127 1.3965(19) . ?
C127 H127 0.9500 . ?
C127 C128 1.390(2) . ?
C128 H128 0.9500 . ?
C128 C129 1.387(2) . ?
C129 H129 0.9500 . ?
C129 C130 1.401(2) . ?
C130 H130 0.9500 . ?
C131 C132 1.408(2) . ?
C131 C136 1.407(2) . ?
C131 B2 1.654(2) . ?
C132 H132 0.9500 . ?
C132 C133 1.394(2) . ?
C133 H133 0.9500 . ?
C133 C134 1.388(2) . ?
C134 H134 0.9500 . ?
C134 C135 1.387(2) . ?
C135 H135 0.9500 . ?
C135 C136 1.396(2) . ?
C136 H136 0.9500 . ?
C137 C138 1.4057(19) . ?
C137 C142 1.4076(19) . ?
C137 B2 1.648(2) . ?
C138 H138 0.9500 . ?
C138 C139 1.396(2) . ?
C139 H139 0.9500 . ?
C139 C140 1.388(2) . ?
C140 H140 0.9500 . ?
C140 C141 1.384(2) . ?
C141 H141 0.9500 . ?
C141 C142 1.395(2) . ?
C142 H142 0.9500 . ?
C143 C144 1.4058(19) . ?
C143 C148 1.4003(19) . ?
C143 B2 1.646(2) . ?
C144 H144 0.9500 . ?
C144 C145 1.389(2) . ?
C145 H145 0.9500 . ?
C145 C146 1.389(2) . ?
C146 H146 0.9500 . ?
C146 C147 1.384(2) . ?
C147 H147 0.9500 . ?
C147 C148 1.399(2) . ?
C148 H148 0.9500 . ?

loop_
_geom_torsion_atom_site_label_1
_geom_torsion_atom_site_label_2
_geom_torsion_atom_site_label_3
_geom_torsion_atom_site_label_4
_geom_torsion
_geom_torsion_site_symmetry_1
_geom_torsion_site_symmetry_2
_geom_torsion_site_symmetry_3
_geom_torsion_site_symmetry_4
_geom_torsion_publ_flag
Co1 N1 C1 C41 48.97(12) . . . . ?
Co1 N1 C2 C3 44.08(12) . . . . ?
Co1 N2 C3 C2 36.74(12) . . . . ?
Co1 N2 C5 C6 25.56(11) . . . . ?
Co1 N2 C25 C26 23.96(12) . . . . ?
Co1 N3 C6 N7 -172.61(8) . . . . ?
Co1 N3 C6 C5 9.11(16) . . . . ?
Co1 N3 C9 C8 171.12(9) . . . . ?
Co1 N4 C26 N27 -178.47(9) . . . . ?
Co1 N4 C26 C25 6.09(17) . . . . ?
Co1 N4 C29 C28 178.80(11) . . . . ?
Co2 N41 C41 C1 41.08(13) . . . . ?
Co2 N41 C42 C43 49.82(12) . . . . ?
Co2 N42 C43 C42 36.02(12) . . . . ?
Co2 N42 C45 C46 18.45(12) . . . . ?
Co2 N42 C65 C66 11.99(13) . . . . ?
Co2 N43 C46 N47 177.60(8) . . . . ?
Co2 N43 C46 C45 5.74(17) . . . . ?
Co2 N43 C49 C48 -176.50(10) . . . . ?
Co2 N44 C66 N67 173.52(9) . . . . ?
Co2 N44 C66 C65 -5.31(17) . . . . ?
Co2 N44 C69 C68 -172.82(10) . . . . ?
N1 C1 C41 N41 -125.81(12) . . . . ?
N1 C2 C3 N2 -55.92(15) . . . . ?
N2 C5 C6 N3 -24.70(16) . . . . ?
N2 C5 C6 N7 157.34(12) . . . . ?
N2 C25 C26 N4 -22.16(17) . . . . ?
N2 C25 C26 N27 163.10(12) . . . . ?
N7 C8 C9 N3 0.24(15) . . . . ?
N27 C28 C29 N4 -0.56(17) . . . . ?
N41 C42 C43 N42 -60.15(14) . . . . ?
N42 C45 C46 N43 -17.82(17) . . . . ?
N42 C45 C46 N47 171.61(12) . . . . ?
N42 C65 C66 N44 -6.04(18) . . . . ?
N42 C65 C66 N67 175.31(12) . . . . ?
N47 C48 C49 N43 -0.33(15) . . . . ?
N67 C68 C69 N44 0.41(16) . . . . ?
C1 N1 C2 C3 167.37(11) . . . . ?
C2 N1 C1 C41 -72.40(13) . . . . ?
C3 N2 C5 C6 142.51(11) . . . . ?
C3 N2 C25 C26 -91.76(12) . . . . ?
C4 N1 C1 C41 168.00(11) . . . . ?
C4 N1 C2 C3 -74.31(14) . . . . ?
C5 N2 C3 C2 -82.07(13) . . . . ?
C5 N2 C25 C26 143.17(11) . . . . ?
C6 N3 C9 C8 -0.37(14) . . . . ?
C6 N7 C8 C9 -0.03(14) . . . . ?
C8 N7 C6 N3 -0.21(14) . . . . ?
C8 N7 C6 C5 177.94(12) . . . . ?
C9 N3 C6 N7 0.36(14) . . . . ?
C9 N3 C6 C5 -177.92(11) . . . . ?
C17 N7 C6 N3 -178.81(12) . . . . ?
C17 N7 C6 C5 -0.7(2) . . . . ?
C17 N7 C8 C9 178.60(12) . . . . ?
C25 N2 C3 C2 153.37(11) . . . . ?
C25 N2 C5 C6 -92.68(12) . . . . ?
C26 N4 C29 C28 -0.01(16) . . . . ?
C26 N27 C28 C29 0.91(17) . . . . ?
C28 N27 C26 N4 -0.96(16) . . . . ?
C28 N27 C26 C25 174.31(13) . . . . ?
C29 N4 C26 N27 0.60(15) . . . . ?
C29 N4 C26 C25 -174.84(12) . . . . ?
C37 N27 C26 N4 179.03(13) . . . . ?
C37 N27 C26 C25 -5.7(2) . . . . ?
C37 N27 C28 C29 -179.07(14) . . . . ?
C41 N41 C42 C43 175.05(11) . . . . ?
C42 N41 C41 C1 -79.57(13) . . . . ?
C43 N42 C45 C46 -95.46(13) . . . . ?
C43 N42 C65 C66 126.52(12) . . . . ?
C44 N41 C41 C1 162.14(11) . . . . ?
C44 N41 C42 C43 -68.61(14) . . . . ?
C45 N42 C43 C42 152.16(11) . . . . ?
C45 N42 C65 C66 -107.80(12) . . . . ?
C46 N43 C49 C48 -0.20(15) . . . . ?
C46 N47 C48 C49 0.74(15) . . . . ?
C48 N47 C46 N43 -0.91(15) . . . . ?
C48 N47 C46 C45 170.62(13) . . . . ?
C49 N43 C46 N47 0.69(15) . . . . ?
C49 N43 C46 C45 -171.17(12) . . . . ?
C57 N47 C46 N43 -178.16(13) . . . . ?
C57 N47 C46 C45 -6.6(2) . . . . ?
C57 N47 C48 C49 178.07(13) . . . . ?
C65 N42 C43 C42 -81.80(13) . . . . ?
C65 N42 C45 C46 139.22(11) . . . . ?
C66 N44 C69 C68 -0.02(16) . . . . ?
C66 N67 C68 C69 -0.64(16) . . . . ?
C68 N67 C66 N44 0.66(15) . . . . ?
C68 N67 C66 C65 179.44(13) . . . . ?
C69 N44 C66 N67 -0.40(15) . . . . ?
C69 N44 C66 C65 -179.23(12) . . . . ?
C77 N67 C66 N44 -178.22(13) . . . . ?
C77 N67 C66 C65 0.6(2) . . . . ?
C77 N67 C68 C69 178.26(13) . . . . ?
O1T S1T C1T F1T -175.59(17) . . . . ?
O1T S1T C1T F2T 65.4(2) . . . . ?
O1T S1T C1T F3T -53.3(3) . . . . ?
O1T S1TB C1TB F1T -175.8(4) . . . . ?
O1T S1TB C1TB F2TB 66.0(6) . . . . ?
O1T S1TB C1TB F3TB -59.2(6) . . . . ?
O2T S1T C1T F1T 61.8(3) . . . . ?
O2T S1T C1T F2T -57.3(3) . . . . ?
O2T S1T C1T F3T -176.0(3) . . . . ?
O2TB S1TB C1TB F1T -55.9(7) . . . . ?
O2TB S1TB C1TB F2TB -174.1(7) . . . . ?
O2TB S1TB C1TB F3TB 60.7(7) . . . . ?
O3T S1T C1T F1T -57.6(2) . . . . ?
O3T S1T C1T F2T -176.62(18) . . . . ?
O3T S1T C1T F3T 64.7(3) . . . . ?
O3TB S1TB C1TB F1T 65.3(5) . . . . ?
O3TB S1TB C1TB F2TB -52.9(6) . . . . ?
O3TB S1TB C1TB F3TB -178.1(5) . . . . ?
C101 C102 C103 C104 -0.2(2) . . . . ?
C102 C101 C106 C105 0.08(19) . . . . ?
C102 C101 B1 C107 -122.43(13) . . . . ?
C102 C101 B1 C113 -6.29(18) . . . . ?
C102 C101 B1 C119 116.16(13) . . . . ?
C102 C103 C104 C105 0.1(2) . . . . ?
C103 C104 C105 C106 0.1(2) . . . . ?
C104 C105 C106 C101 -0.2(2) . . . . ?
C106 C101 C102 C103 0.13(19) . . . . ?
C106 C101 B1 C107 61.13(15) . . . . ?
C106 C101 B1 C113 177.27(11) . . . . ?
C106 C101 B1 C119 -60.28(14) . . . . ?
C107 C108 C109 C110 -0.1(2) . . . . ?
C108 C107 C112 C111 0.30(19) . . . . ?
C108 C107 B1 C101 18.43(16) . . . . ?
C108 C107 B1 C113 -104.37(13) . . . . ?
C108 C107 B1 C119 135.44(12) . . . . ?
C108 C109 C110 C111 0.5(2) . . . . ?
C109 C110 C111 C112 -0.5(2) . . . . ?
C110 C111 C112 C107 0.1(2) . . . . ?
C112 C107 C108 C109 -0.30(18) . . . . ?
C112 C107 B1 C101 -166.96(11) . . . . ?
C112 C107 B1 C113 70.23(14) . . . . ?
C112 C107 B1 C119 -49.96(15) . . . . ?
C113 C114 C115 C116 0.5(2) . . . . ?
C114 C113 C118 C117 -0.89(19) . . . . ?
C114 C113 B1 C101 141.51(12) . . . . ?
C114 C113 B1 C107 -98.22(13) . . . . ?
C114 C113 B1 C119 22.59(17) . . . . ?
C114 C115 C116 C117 -0.8(2) . . . . ?
C115 C116 C117 C118 0.2(2) . . . . ?
C116 C117 C118 C113 0.7(2) . . . . ?
C118 C113 C114 C115 0.30(19) . . . . ?
C118 C113 B1 C101 -46.39(16) . . . . ?
C118 C113 B1 C107 73.88(14) . . . . ?
C118 C113 B1 C119 -165.31(12) . . . . ?
C119 C120 C121 C122 -0.3(2) . . . . ?
C120 C119 C124 C123 -0.30(19) . . . . ?
C120 C119 B1 C101 99.79(14) . . . . ?
C120 C119 B1 C107 -20.48(18) . . . . ?
C120 C119 B1 C113 -135.88(13) . . . . ?
C120 C121 C122 C123 0.0(2) . . . . ?
C121 C122 C123 C124 0.1(2) . . . . ?
C122 C123 C124 C119 0.0(2) . . . . ?
C124 C119 C120 C121 0.4(2) . . . . ?
C124 C119 B1 C101 -73.62(14) . . . . ?
C124 C119 B1 C107 166.11(11) . . . . ?
C124 C119 B1 C113 50.71(16) . . . . ?
B1 C101 C102 C103 -176.43(13) . . . . ?
B1 C101 C106 C105 176.91(12) . . . . ?
B1 C107 C108 C109 174.60(12) . . . . ?
B1 C107 C112 C111 -174.71(12) . . . . ?
B1 C113 C114 C115 172.92(12) . . . . ?
B1 C113 C118 C117 -173.56(12) . . . . ?
B1 C119 C120 C121 -173.30(13) . . . . ?
B1 C119 C124 C123 173.65(12) . . . . ?
C125 C126 C127 C128 0.8(2) . . . . ?
C126 C125 C130 C129 -1.4(2) . . . . ?
C126 C125 B2 C131 158.72(12) . . . . ?
C126 C125 B2 C137 38.16(16) . . . . ?
C126 C125 B2 C143 -81.63(15) . . . . ?
C126 C127 C128 C129 -1.2(2) . . . . ?
C127 C128 C129 C130 0.2(2) . . . . ?
C128 C129 C130 C125 1.1(2) . . . . ?
C130 C125 C126 C127 0.5(2) . . . . ?
C130 C125 B2 C131 -24.28(17) . . . . ?
C130 C125 B2 C137 -144.84(13) . . . . ?
C130 C125 B2 C143 95.37(15) . . . . ?
C131 C132 C133 C134 -1.7(2) . . . . ?
C132 C131 C136 C135 -1.2(2) . . . . ?
C132 C131 B2 C125 87.77(14) . . . . ?
C132 C131 B2 C137 -152.95(12) . . . . ?
C132 C131 B2 C143 -30.96(17) . . . . ?
C132 C133 C134 C135 0.0(2) . . . . ?
C133 C134 C135 C136 1.0(2) . . . . ?
C134 C135 C136 C131 -0.3(2) . . . . ?
C136 C131 C132 C133 2.2(2) . . . . ?
C136 C131 B2 C125 -84.57(15) . . . . ?
C136 C131 B2 C137 34.71(17) . . . . ?
C136 C131 B2 C143 156.70(12) . . . . ?
C137 C138 C139 C140 0.2(2) . . . . ?
C138 C137 C142 C141 -0.2(2) . . . . ?
C138 C137 B2 C125 -135.64(13) . . . . ?
C138 C137 B2 C131 106.12(14) . . . . ?
C138 C137 B2 C143 -16.29(17) . . . . ?
C138 C139 C140 C141 0.2(2) . . . . ?
C139 C140 C141 C142 -0.6(2) . . . . ?
C140 C141 C142 C137 0.6(2) . . . . ?
C142 C137 C138 C139 -0.2(2) . . . . ?
C142 C137 B2 C125 43.85(16) . . . . ?
C142 C137 B2 C131 -74.40(15) . . . . ?
C142 C137 B2 C143 163.19(12) . . . . ?
C143 C144 C145 C146 -2.6(2) . . . . ?
C144 C143 C148 C147 2.5(2) . . . . ?
C144 C143 B2 C125 -164.36(12) . . . . ?
C144 C143 B2 C131 -46.60(16) . . . . ?
C144 C143 B2 C137 76.22(15) . . . . ?
C144 C145 C146 C147 2.4(2) . . . . ?
C145 C146 C147 C148 0.1(2) . . . . ?
C146 C147 C148 C143 -2.7(2) . . . . ?
C148 C143 C144 C145 0.1(2) . . . . ?
C148 C143 B2 C125 17.07(17) . . . . ?
C148 C143 B2 C131 134.83(13) . . . . ?
C148 C143 B2 C137 -102.35(14) . . . . ?
B2 C125 C126 C127 177.70(12) . . . . ?
B2 C125 C130 C129 -178.60(13) . . . . ?
B2 C131 C132 C133 -170.73(13) . . . . ?
B2 C131 C136 C135 171.65(13) . . . . ?
B2 C137 C138 C139 179.30(13) . . . . ?
B2 C137 C142 C141 -179.73(13) . . . . ?
B2 C143 C144 C145 -178.55(13) . . . . ?
B2 C143 C148 C147 -178.86(13) . . . . ?
